data_4127258
loop_
_publ_author_name
'Baek, Yunjung'
'Betley, Theodore A.'

_publ_section_title
;
 Catalytic C-H Amination Mediated by Dipyrrin Cobalt Imidos.
;
_journal_issue 19
_journal_name_full 'Journal of the American Chemical Society'
_journal_page_first 7797
_journal_page_last 7806
_journal_paper_doi 10.1021/jacs.9b01262
_journal_volume 141
_journal_year 2019
_chemical_formula_sum 'C80 H79 Co N6'
_chemical_formula_weight 1183.42
_space_group_crystal_system monoclinic
_space_group_IT_number 14
_space_group_name_Hall '-P 2ybc'
_space_group_name_H-M_alt 'P 1 21/c 1'
_symmetry_space_group_name_Hall '-P 2ybc'
_symmetry_space_group_name_H-M 'P 1 21/c 1'
_atom_sites_solution_hydrogens geom
_audit_creation_method SHELXL-2014/7
_cell_angle_alpha 90
_cell_angle_beta 95.843(2)
_cell_angle_gamma 90
_cell_formula_units_Z 4
_cell_length_a 12.7287(7)
_cell_length_b 16.2170(9)
_cell_length_c 33.8667(19)
_cell_measurement_reflns_used 9666
_cell_measurement_temperature 100(2)
_cell_measurement_theta_max 25.0385
_cell_measurement_theta_min 2.5115
_cell_volume 6954.5(7)
_computing_cell_refinement 'SAINT 8.35A (Bruker-AXS,2015)'
_computing_data_collection 'APEX3 v2016.1.0 (Bruker-AXS,2016)'
_computing_data_reduction 'SAINT 8.35A (Bruker-AXS,2015)'
_computing_molecular_graphics 'Bruker SHELXTL (Sheldrick,2015)'
_computing_publication_material 'Bruker SHELXTL (Sheldrick,2015)'
_computing_structure_refinement 'SHELXL-2014/7 (Sheldrick, 2014)'
_computing_structure_solution 'SHELXT-2014 (Sheldrick,2015)'
_diffrn_ambient_temperature 100(2)
_diffrn_measured_fraction_theta_full 0.995
_diffrn_measured_fraction_theta_max 0.995
_diffrn_measurement_device_type
;
Bruker D8 goniometer with CCD area detector
;
_diffrn_measurement_method 'omega and phi scans'
_diffrn_radiation_type MoK\a
_diffrn_radiation_wavelength 0.71073
_diffrn_reflns_av_R_equivalents 0.0871
_diffrn_reflns_av_unetI/netI 0.0497
_diffrn_reflns_Laue_measured_fraction_full 0.995
_diffrn_reflns_Laue_measured_fraction_max 0.995
_diffrn_reflns_limit_h_max 15
_diffrn_reflns_limit_h_min -15
_diffrn_reflns_limit_k_max 19
_diffrn_reflns_limit_k_min -19
_diffrn_reflns_limit_l_max 40
_diffrn_reflns_limit_l_min -40
_diffrn_reflns_number 122091
_diffrn_reflns_point_group_measured_fraction_full 0.995
_diffrn_reflns_point_group_measured_fraction_max 0.995
_diffrn_reflns_theta_full 25.100
_diffrn_reflns_theta_max 25.100
_diffrn_reflns_theta_min 2.174
_diffrn_source 'fine-focus sealed tube'
_exptl_absorpt_coefficient_mu 0.293
_exptl_absorpt_correction_T_max 0.7452
_exptl_absorpt_correction_T_min 0.6877
_exptl_absorpt_correction_type multi-scan
_exptl_absorpt_process_details SADABS
_exptl_crystal_colour green
_exptl_crystal_density_diffrn 1.130
_exptl_crystal_description plate
_exptl_crystal_F_000 2512
_exptl_crystal_size_max 0.400
_exptl_crystal_size_mid 0.200
_exptl_crystal_size_min 0.070
_refine_diff_density_max 0.303
_refine_diff_density_min -0.474
_refine_diff_density_rms 0.063
_refine_ls_extinction_method none
_refine_ls_goodness_of_fit_ref 1.062
_refine_ls_hydrogen_treatment constr
_refine_ls_matrix_type full
_refine_ls_number_parameters 793
_refine_ls_number_reflns 12335
_refine_ls_number_restraints 0
_refine_ls_restrained_S_all 1.062
_refine_ls_R_factor_all 0.0733
_refine_ls_R_factor_gt 0.0489
_refine_ls_shift/su_max 0.002
_refine_ls_shift/su_mean 0.000
_refine_ls_structure_factor_coef Fsqd
_refine_ls_weighting_details 'w=1/[\s^2^(Fo^2^)+(0.0518P)^2^+4.8637P] where P=(Fo^2^+2Fc^2^)/3'
_refine_ls_weighting_scheme calc
_refine_ls_wR_factor_gt 0.1044
_refine_ls_wR_factor_ref 0.1166
_reflns_Friedel_coverage 0.000
_reflns_number_gt 9463
_reflns_number_total 12335
_reflns_threshold_expression 'I > 2\s(I)'
_cod_data_source_file ja9b01262_si_002.cif
_cod_data_source_block LCoN4R2_1
_cod_depositor_comments 'Adding full bibliography for 4127253--4127260.cif.'
_cod_database_code 4127258
_shelx_shelxl_version_number 2014/7
_shelx_space_group_comment
;
The symmetry employed for this shelxl refinement is uniquely defined
by the following loop, which should always be used as a source of
symmetry information in preference to the above space-group names.
They are only intended as comments.
;
_shelx_estimated_absorpt_t_min 0.892
_shelx_estimated_absorpt_t_max 0.980

loop_
_space_group_symop_operation_xyz
'x, y, z'
'-x, y+1/2, -z+1/2'
'-x, -y, -z'
'x, -y-1/2, z-1/2'

loop_
_atom_site_label
_atom_site_type_symbol
_atom_site_fract_x
_atom_site_fract_y
_atom_site_fract_z
_atom_site_U_iso_or_equiv
_atom_site_adp_type
_atom_site_occupancy
_atom_site_site_symmetry_order
_atom_site_calc_flag
_atom_site_refinement_flags_posn
_atom_site_refinement_flags_adp
Co01 Co 0.30923(2) 0.53152(2) 0.33471(2) 0.01158(9) Uani 1 1 d . .
N002 N 0.42458(14) 0.61072(11) 0.32677(5) 0.0124(4) Uani 1 1 d . .
N003 N 0.37577(15) 0.48968(11) 0.38659(5) 0.0125(4) Uani 1 1 d . .
N004 N 0.22818(14) 0.46794(11) 0.29444(5) 0.0130(4) Uani 1 1 d . .
N005 N 0.16965(15) 0.58050(11) 0.33448(5) 0.0138(4) Uani 1 1 d . .
N006 N 0.09467(15) 0.54567(12) 0.31124(6) 0.0164(5) Uani 1 1 d . .
N007 N 0.12606(15) 0.48246(12) 0.28968(6) 0.0158(4) Uani 1 1 d . .
C008 C 0.47359(18) 0.65069(14) 0.36065(6) 0.0130(5) Uani 1 1 d . .
C009 C 0.35797(18) 0.42504(14) 0.40989(7) 0.0143(5) Uani 1 1 d . .
C00A C 0.42857(18) 0.54853(14) 0.41185(7) 0.0138(5) Uani 1 1 d . .
C00B C 0.45715(18) 0.65040(14) 0.29540(7) 0.0137(5) Uani 1 1 d . .
C00C C 0.24700(18) 0.18637(14) 0.36669(6) 0.0138(5) Uani 1 1 d . .
C00D C 0.17696(19) 0.24539(14) 0.37797(6) 0.0141(5) Uani 1 1 d . .
H00D H 0.1039 0.2324 0.3762 0.017 Uiso 1 1 calc R U
C00E C 0.53360(19) 0.71791(14) 0.34835(7) 0.0167(5) Uani 1 1 d . .
H00E H 0.5729 0.7563 0.3651 0.020 Uiso 1 1 calc R U
C00F C 0.52418(19) 0.71705(15) 0.30786(7) 0.0188(6) Uani 1 1 d . .
H00F H 0.5566 0.7543 0.2911 0.023 Uiso 1 1 calc R U
C00G C 0.50677(18) 0.29799(14) 0.38703(7) 0.0152(5) Uani 1 1 d . .
C00H C 0.25625(18) 0.39871(14) 0.26786(7) 0.0133(5) Uani 1 1 d . .
C00I C 0.39023(18) 0.28434(14) 0.38303(7) 0.0141(5) Uani 1 1 d . .
C00J C 0.47446(18) 0.62130(14) 0.39958(7) 0.0143(5) Uani 1 1 d . .
C00K C 0.21014(18) 0.32305(14) 0.39175(6) 0.0131(5) Uani 1 1 d . .
C00L C 0.54181(19) 0.66825(14) 0.43117(7) 0.0150(5) Uani 1 1 d . .
C00M C 0.51250(19) 0.54509(14) 0.20103(7) 0.0171(5) Uani 1 1 d . .
H00M H 0.5683 0.5138 0.1919 0.021 Uiso 1 1 calc R U
C00N C 0.43753(19) 0.51806(14) 0.45113(7) 0.0174(5) Uani 1 1 d . .
H00N H 0.4684 0.5459 0.4741 0.021 Uiso 1 1 calc R U
C00O C 0.10988(19) 0.09269(15) 0.33317(7) 0.0190(6) Uani 1 1 d . .
H00O H 0.0666 0.1394 0.3266 0.023 Uiso 1 1 calc R U
C00P C 0.31791(18) 0.34377(14) 0.39418(6) 0.0135(5) Uani 1 1 d . .
C00Q C 0.62523(19) 0.55768(14) 0.26399(7) 0.0169(5) Uani 1 1 d . .
C00R C 0.44050(18) 0.61952(14) 0.25390(7) 0.0139(5) Uani 1 1 d . .
C00S C 0.73047(19) 0.49616(15) 0.31937(7) 0.0191(6) Uani 1 1 d . .
H00S H 0.7349 0.4654 0.3434 0.023 Uiso 1 1 calc R U
C00T C 0.35375(19) 0.20738(14) 0.36914(7) 0.0152(5) Uani 1 1 d . .
H00T H 0.4030 0.1683 0.3612 0.018 Uiso 1 1 calc R U
C00U C 0.63260(19) 0.51338(15) 0.29943(7) 0.0180(6) Uani 1 1 d . .
H00U H 0.5703 0.4950 0.3099 0.022 Uiso 1 1 calc R U
C00V C 0.20929(19) 0.10329(14) 0.35386(7) 0.0155(5) Uani 1 1 d . .
C00W C 0.13236(19) 0.65362(14) 0.35651(7) 0.0163(5) Uani 1 1 d . .
C00X C 0.35051(18) 0.63847(14) 0.22779(7) 0.0141(5) Uani 1 1 d . .
C00Y C 0.56454(19) 0.29298(14) 0.35435(7) 0.0178(5) Uani 1 1 d . .
H00Y H 0.5287 0.2852 0.3286 0.021 Uiso 1 1 calc R U
C00Z C 0.26794(19) 0.69745(14) 0.23756(6) 0.0154(5) Uani 1 1 d . .
C010 C 0.20887(19) 0.72359(14) 0.34991(7) 0.0187(5) Uani 1 1 d . .
H01A H 0.2808 0.7069 0.3597 0.028 Uiso 1 1 calc R U
H01B H 0.1892 0.7728 0.3643 0.028 Uiso 1 1 calc R U
H01C H 0.2057 0.7360 0.3215 0.028 Uiso 1 1 calc R U
C011 C 0.12855(18) 0.37736(13) 0.40619(7) 0.0144(5) Uani 1 1 d . .
C012 C 0.52299(19) 0.57386(14) 0.23986(7) 0.0160(5) Uani 1 1 d . .
C013 C 0.6739(2) 0.29918(15) 0.35884(7) 0.0213(6) Uani 1 1 d . .
H013 H 0.7122 0.2964 0.3362 0.026 Uiso 1 1 calc R U
C014 C 0.13598(19) 0.40133(14) 0.44587(7) 0.0173(5) Uani 1 1 d . .
H014 H 0.1986 0.3897 0.4627 0.021 Uiso 1 1 calc R U
C015 C 0.34275(19) 0.60767(14) 0.18905(7) 0.0164(5) Uani 1 1 d . .
H015 H 0.2810 0.6191 0.1717 0.020 Uiso 1 1 calc R U
C016 C 0.21012(19) 0.41841(14) 0.22523(7) 0.0166(5) Uani 1 1 d . .
H01D H 0.1322 0.4182 0.2245 0.020 Uiso 1 1 calc R U
H01E H 0.2318 0.4751 0.2188 0.020 Uiso 1 1 calc R U
C017 C 0.3936(2) 0.44129(15) 0.44991(7) 0.0189(6) Uani 1 1 d . .
H017 H 0.3881 0.4056 0.4718 0.023 Uiso 1 1 calc R U
C018 C 0.2707(2) 0.03385(15) 0.36281(8) 0.0235(6) Uani 1 1 d . .
H018 H 0.3387 0.0396 0.3770 0.028 Uiso 1 1 calc R U
C019 C 0.4969(2) 0.72409(14) 0.45617(7) 0.0178(5) Uani 1 1 d . .
C01A C 0.2108(2) 0.31907(15) 0.28261(7) 0.0207(6) Uani 1 1 d . .
H01F H 0.2430 0.3074 0.3096 0.031 Uiso 1 1 calc R U
H01G H 0.2259 0.2736 0.2650 0.031 Uiso 1 1 calc R U
H01H H 0.1342 0.3248 0.2828 0.031 Uiso 1 1 calc R U
C01B C 0.42270(19) 0.56072(14) 0.17512(7) 0.0164(5) Uani 1 1 d . .
C01C C 0.1381(2) 0.62774(15) 0.40041(7) 0.0192(6) Uani 1 1 d . .
H01I H 0.0923 0.5789 0.4025 0.023 Uiso 1 1 calc R U
H01J H 0.2114 0.6109 0.4093 0.023 Uiso 1 1 calc R U
C01D C 0.2952(2) 0.77875(15) 0.24731(7) 0.0184(5) Uani 1 1 d . .
H01K H 0.3677 0.7936 0.2518 0.022 Uiso 1 1 calc R U
C01E C 0.1612(2) 0.67681(16) 0.23222(7) 0.0207(6) Uani 1 1 d . .
H01L H 0.1408 0.6216 0.2260 0.025 Uiso 1 1 calc R U
C01F C 0.03705(19) 0.39790(15) 0.38187(7) 0.0189(6) Uani 1 1 d . .
H01M H 0.0310 0.3836 0.3545 0.023 Uiso 1 1 calc R U
C01G C 0.37634(18) 0.39509(15) 0.27190(7) 0.0194(6) Uani 1 1 d . .
H01N H 0.4042 0.4444 0.2599 0.029 Uiso 1 1 calc R U
H01O H 0.3992 0.3459 0.2583 0.029 Uiso 1 1 calc R U
H01P H 0.4029 0.3926 0.3001 0.029 Uiso 1 1 calc R U
C01H C 0.7139(2) 0.69953(15) 0.46368(7) 0.0227(6) Uani 1 1 d . .
H01Q H 0.7881 0.6912 0.4661 0.027 Uiso 1 1 calc R U
C01I C 0.71810(19) 0.58422(15) 0.24945(7) 0.0198(6) Uani 1 1 d . .
H01R H 0.7144 0.6141 0.2252 0.024 Uiso 1 1 calc R U
C01J C 0.2411(2) 0.36095(15) 0.19262(7) 0.0203(6) Uani 1 1 d . .
H01S H 0.3166 0.3691 0.1891 0.024 Uiso 1 1 calc R U
H01T H 0.2316 0.3030 0.2007 0.024 Uiso 1 1 calc R U
C01K C 0.6513(2) 0.65461(15) 0.43550(7) 0.0188(6) Uani 1 1 d . .
C01L C 0.02065(19) 0.67988(16) 0.34114(8) 0.0236(6) Uani 1 1 d . .
H01U H 0.0156 0.6860 0.3122 0.035 Uiso 1 1 calc R U
H01V H 0.0042 0.7326 0.3532 0.035 Uiso 1 1 calc R U
H01W H -0.0297 0.6379 0.3481 0.035 Uiso 1 1 calc R U
C01M C 0.5634(2) 0.76653(15) 0.48455(7) 0.0222(6) Uani 1 1 d . .
H01X H 0.5332 0.8038 0.5018 0.027 Uiso 1 1 calc R U
C01N C 0.41837(19) 0.53198(15) 0.13338(7) 0.0191(5) Uani 1 1 d . .
C01O C 0.2186(2) 0.83826(15) 0.25059(7) 0.0215(6) Uani 1 1 d . .
H01Y H 0.2385 0.8934 0.2571 0.026 Uiso 1 1 calc R U
C01P C 0.56202(19) 0.30856(16) 0.42446(7) 0.0214(6) Uani 1 1 d . .
H01Z H 0.5243 0.3120 0.4472 0.026 Uiso 1 1 calc R U
C01Q C 0.8219(2) 0.52335(15) 0.30470(7) 0.0215(6) Uani 1 1 d . .
H01 H 0.8888 0.5115 0.3186 0.026 Uiso 1 1 calc R U
C01R C 0.6718(2) 0.75627(15) 0.48842(7) 0.0223(6) Uani 1 1 d . .
C01S C 0.8155(2) 0.56772(16) 0.26981(7) 0.0231(6) Uani 1 1 d . .
H0AA H 0.8780 0.5870 0.2598 0.028 Uiso 1 1 calc R U
C01T C 0.0846(2) 0.73624(17) 0.23589(7) 0.0253(6) Uani 1 1 d . .
H1AA H 0.0121 0.7213 0.2326 0.030 Uiso 1 1 calc R U
C01U C 0.7016(2) 0.59263(16) 0.40995(8) 0.0269(6) Uani 1 1 d . .
H2AA H 0.6732 0.5376 0.4144 0.040 Uiso 1 1 calc R U
H H 0.7782 0.5924 0.4169 0.040 Uiso 1 1 calc R U
HA H 0.6860 0.6076 0.3819 0.040 Uiso 1 1 calc R U
C01V C 0.0736(2) 0.01474(16) 0.32210(8) 0.0247(6) Uani 1 1 d . .
H3AA H 0.0057 0.0083 0.3080 0.030 Uiso 1 1 calc R U
C01W C -0.0447(2) 0.43885(15) 0.39736(8) 0.0219(6) Uani 1 1 d . .
H4AA H -0.1066 0.4525 0.3805 0.026 Uiso 1 1 calc R U
C01X C 0.0536(2) 0.44174(15) 0.46105(7) 0.0222(6) Uani 1 1 d . .
H5AA H 0.0596 0.4570 0.4883 0.027 Uiso 1 1 calc R U
C01Y C 0.1130(2) 0.81719(16) 0.24431(7) 0.0255(6) Uani 1 1 d . .
H6AA H 0.0601 0.8581 0.2458 0.031 Uiso 1 1 calc R U
C01Z C 0.6708(2) 0.31411(17) 0.42878(8) 0.0266(6) Uani 1 1 d . .
H7AA H 0.7073 0.3212 0.4545 0.032 Uiso 1 1 calc R U
C020 C 0.4559(2) 0.45389(16) 0.12456(8) 0.0242(6) Uani 1 1 d . .
H020 H 0.4804 0.4176 0.1455 0.029 Uiso 1 1 calc R U
C021 C -0.0375(2) 0.46011(15) 0.43692(8) 0.0228(6) Uani 1 1 d . .
H021 H -0.0946 0.4872 0.4475 0.027 Uiso 1 1 calc R U
C022 C 0.7270(2) 0.30943(16) 0.39610(8) 0.0256(6) Uani 1 1 d . .
H022 H 0.8018 0.3132 0.3992 0.031 Uiso 1 1 calc R U
C023 C 0.1355(2) -0.05349(16) 0.33143(8) 0.0265(6) Uani 1 1 d . .
H023 H 0.1100 -0.1070 0.3241 0.032 Uiso 1 1 calc R U
C024 C 0.2339(2) -0.04390(16) 0.35131(9) 0.0298(7) Uani 1 1 d . .
H024 H 0.2773 -0.0908 0.3573 0.036 Uiso 1 1 calc R U
C025 C 0.3802(2) 0.74019(17) 0.45256(8) 0.0280(6) Uani 1 1 d . .
H02A H 0.3585 0.7659 0.4268 0.042 Uiso 1 1 calc R U
H02B H 0.3635 0.7772 0.4739 0.042 Uiso 1 1 calc R U
H02C H 0.3424 0.6880 0.4546 0.042 Uiso 1 1 calc R U
C026 C 0.1748(2) 0.37700(18) 0.15352(7) 0.0272(6) Uani 1 1 d . .
H02D H 0.1856 0.4348 0.1454 0.033 Uiso 1 1 calc R U
H02E H 0.0993 0.3705 0.1575 0.033 Uiso 1 1 calc R U
C027 C 0.1050(2) 0.69430(15) 0.42850(7) 0.0221(6) Uani 1 1 d . .
H02F H 0.1522 0.7426 0.4273 0.027 Uiso 1 1 calc R U
H02G H 0.0322 0.7124 0.4195 0.027 Uiso 1 1 calc R U
C028 C 0.1088(2) 0.66515(16) 0.47124(7) 0.0288(7) Uani 1 1 d . .
H02H H 0.1807 0.6445 0.4799 0.035 Uiso 1 1 calc R U
H02I H 0.0589 0.6187 0.4727 0.035 Uiso 1 1 calc R U
C029 C 0.0810(3) 0.73301(18) 0.49959(8) 0.0371(7) Uani 1 1 d . .
H02J H 0.0101 0.7541 0.4911 0.056 Uiso 1 1 calc R U
H02K H 0.1324 0.7780 0.4994 0.056 Uiso 1 1 calc R U
H02L H 0.0825 0.7105 0.5265 0.056 Uiso 1 1 calc R U
C02A C 0.4577(2) 0.42885(18) 0.08567(8) 0.0339(7) Uani 1 1 d . .
H02M H 0.4828 0.3754 0.0800 0.041 Uiso 1 1 calc R U
C02B C 0.7421(2) 0.80664(17) 0.51784(8) 0.0345(7) Uani 1 1 d . .
H02N H 0.8056 0.7749 0.5267 0.052 Uiso 1 1 calc R U
H02O H 0.7040 0.8200 0.5407 0.052 Uiso 1 1 calc R U
H02P H 0.7624 0.8578 0.5052 0.052 Uiso 1 1 calc R U
C02C C 0.3835(2) 0.58409(17) 0.10210(7) 0.0290(7) Uani 1 1 d . .
H02Q H 0.3577 0.6375 0.1075 0.035 Uiso 1 1 calc R U
C02D C 0.2006(2) 0.3198(2) 0.11994(8) 0.0364(7) Uani 1 1 d . .
H02R H 0.1485 0.3277 0.0969 0.055 Uiso 1 1 calc R U
H02S H 0.1986 0.2623 0.1289 0.055 Uiso 1 1 calc R U
H02T H 0.2713 0.3326 0.1126 0.055 Uiso 1 1 calc R U
C02E C 0.4234(3) 0.48109(19) 0.05511(9) 0.0434(8) Uani 1 1 d . .
H02U H 0.4254 0.4639 0.0284 0.052 Uiso 1 1 calc R U
C02F C 0.3861(3) 0.55861(19) 0.06317(8) 0.0426(8) Uani 1 1 d . .
H02V H 0.3623 0.5945 0.0420 0.051 Uiso 1 1 calc R U

loop_
_atom_site_aniso_label
_atom_site_aniso_U_11
_atom_site_aniso_U_22
_atom_site_aniso_U_33
_atom_site_aniso_U_23
_atom_site_aniso_U_13
_atom_site_aniso_U_12
Co01 0.01336(17) 0.00852(16) 0.01279(17) -0.00057(13) 0.00102(12) -0.00159(13)
N002 0.0132(10) 0.0107(10) 0.0130(10) -0.0003(8) 0.0003(8) 0.0004(8)
N003 0.0144(10) 0.0092(10) 0.0140(10) -0.0014(8) 0.0012(8) -0.0009(8)
N004 0.0136(10) 0.0106(10) 0.0153(10) -0.0011(8) 0.0035(8) -0.0004(8)
N005 0.0164(11) 0.0095(10) 0.0158(10) -0.0007(8) 0.0030(8) -0.0023(8)
N006 0.0154(11) 0.0154(11) 0.0186(11) -0.0027(9) 0.0029(9) -0.0013(9)
N007 0.0148(11) 0.0126(11) 0.0204(11) -0.0051(9) 0.0037(8) 0.0016(8)
C008 0.0155(12) 0.0104(12) 0.0131(12) -0.0032(10) 0.0017(10) -0.0015(10)
C009 0.0140(12) 0.0117(12) 0.0173(12) 0.0000(10) 0.0025(10) -0.0012(10)
C00A 0.0152(12) 0.0104(12) 0.0155(12) -0.0019(10) -0.0004(10) -0.0022(10)
C00B 0.0148(12) 0.0109(12) 0.0151(12) 0.0018(10) 0.0003(10) 0.0012(10)
C00C 0.0189(13) 0.0103(12) 0.0118(12) 0.0031(9) -0.0003(10) -0.0032(10)
C00D 0.0157(13) 0.0123(12) 0.0140(12) 0.0021(10) 0.0001(10) -0.0019(10)
C00E 0.0200(13) 0.0120(13) 0.0172(13) -0.0004(10) -0.0023(10) -0.0048(10)
C00F 0.0252(14) 0.0147(13) 0.0169(13) 0.0039(10) 0.0039(11) -0.0093(11)
C00G 0.0180(13) 0.0077(12) 0.0202(13) -0.0005(10) 0.0037(10) -0.0020(10)
C00H 0.0130(12) 0.0091(12) 0.0176(12) -0.0039(10) 0.0009(10) -0.0007(10)
C00I 0.0176(13) 0.0122(12) 0.0124(12) 0.0037(10) 0.0004(10) -0.0030(10)
C00J 0.0152(13) 0.0116(12) 0.0164(12) -0.0014(10) 0.0021(10) 0.0007(10)
C00K 0.0177(13) 0.0103(12) 0.0115(12) 0.0029(9) 0.0021(10) -0.0002(10)
C00L 0.0227(14) 0.0096(12) 0.0123(12) 0.0031(10) 0.0002(10) -0.0072(10)
C00M 0.0181(13) 0.0126(13) 0.0215(13) -0.0020(10) 0.0061(11) -0.0026(10)
C00N 0.0258(14) 0.0111(13) 0.0147(12) -0.0013(10) -0.0009(10) -0.0057(11)
C00O 0.0222(14) 0.0128(13) 0.0219(13) -0.0017(10) 0.0013(11) -0.0015(11)
C00P 0.0203(13) 0.0084(12) 0.0113(12) 0.0020(9) -0.0001(10) -0.0026(10)
C00Q 0.0183(13) 0.0135(13) 0.0188(13) -0.0037(10) 0.0013(10) -0.0007(10)
C00R 0.0175(13) 0.0107(12) 0.0137(12) 0.0022(10) 0.0029(10) -0.0064(10)
C00S 0.0197(14) 0.0191(13) 0.0180(13) -0.0003(11) -0.0004(11) -0.0018(11)
C00T 0.0196(13) 0.0121(12) 0.0141(12) -0.0006(10) 0.0034(10) 0.0004(10)
C00U 0.0157(13) 0.0175(14) 0.0213(13) -0.0008(11) 0.0039(11) -0.0021(10)
C00V 0.0193(13) 0.0097(12) 0.0182(13) 0.0001(10) 0.0056(10) -0.0039(10)
C00W 0.0188(13) 0.0122(12) 0.0183(13) -0.0045(10) 0.0034(10) 0.0009(10)
C00X 0.0177(13) 0.0108(12) 0.0141(12) -0.0003(10) 0.0027(10) -0.0042(10)
C00Y 0.0244(14) 0.0112(13) 0.0177(13) 0.0023(10) 0.0010(11) 0.0004(11)
C00Z 0.0223(14) 0.0144(13) 0.0092(12) 0.0021(10) 0.0003(10) 0.0024(11)
C010 0.0233(14) 0.0126(13) 0.0208(13) -0.0036(10) 0.0047(11) 0.0010(11)
C011 0.0181(13) 0.0061(12) 0.0194(13) 0.0008(10) 0.0039(10) -0.0057(10)
C012 0.0175(13) 0.0123(13) 0.0183(13) 0.0022(10) 0.0029(10) -0.0038(10)
C013 0.0233(14) 0.0183(14) 0.0234(14) 0.0009(11) 0.0075(11) -0.0048(11)
C014 0.0206(13) 0.0143(13) 0.0169(13) 0.0003(10) 0.0015(10) 0.0007(11)
C015 0.0189(13) 0.0141(13) 0.0154(12) 0.0018(10) -0.0016(10) -0.0051(10)
C016 0.0204(13) 0.0115(13) 0.0178(13) -0.0012(10) 0.0020(10) 0.0039(10)
C017 0.0281(15) 0.0152(13) 0.0132(12) 0.0035(10) 0.0013(11) -0.0053(11)
C018 0.0184(14) 0.0149(13) 0.0373(16) -0.0027(12) 0.0027(12) -0.0016(11)
C019 0.0277(14) 0.0115(13) 0.0144(12) 0.0039(10) 0.0040(11) -0.0051(11)
C01A 0.0261(15) 0.0134(13) 0.0223(13) -0.0023(11) 0.0018(11) 0.0000(11)
C01B 0.0203(14) 0.0130(12) 0.0163(13) -0.0018(10) 0.0046(10) -0.0046(10)
C01C 0.0234(14) 0.0150(13) 0.0203(13) -0.0033(10) 0.0068(11) -0.0022(11)
C01D 0.0230(14) 0.0177(13) 0.0146(12) -0.0005(10) 0.0028(10) -0.0020(11)
C01E 0.0237(14) 0.0182(14) 0.0196(13) -0.0036(11) -0.0013(11) 0.0021(11)
C01F 0.0217(14) 0.0176(13) 0.0177(13) 0.0013(10) 0.0029(11) -0.0035(11)
C01G 0.0196(14) 0.0164(13) 0.0217(13) -0.0060(11) -0.0001(11) 0.0007(11)
C01H 0.0246(14) 0.0219(14) 0.0202(13) 0.0073(11) -0.0039(11) -0.0072(12)
C01I 0.0234(14) 0.0182(14) 0.0185(13) -0.0023(11) 0.0054(11) -0.0042(11)
C01J 0.0221(14) 0.0185(14) 0.0204(13) -0.0030(11) 0.0029(11) 0.0013(11)
C01K 0.0253(14) 0.0136(13) 0.0163(13) 0.0036(10) -0.0042(11) -0.0044(11)
C01L 0.0233(14) 0.0201(14) 0.0270(14) -0.0091(11) 0.0000(11) 0.0061(11)
C01M 0.0416(17) 0.0133(13) 0.0118(12) -0.0003(10) 0.0028(11) -0.0079(12)
C01N 0.0182(13) 0.0199(14) 0.0198(13) -0.0060(11) 0.0044(10) -0.0059(11)
C01O 0.0320(16) 0.0141(13) 0.0187(13) 0.0007(11) 0.0035(11) 0.0026(11)
C01P 0.0217(14) 0.0248(15) 0.0180(13) 0.0003(11) 0.0033(11) -0.0047(11)
C01Q 0.0168(13) 0.0240(14) 0.0228(14) -0.0055(12) -0.0024(11) -0.0030(11)
C01R 0.0348(16) 0.0163(13) 0.0138(13) 0.0069(11) -0.0065(11) -0.0139(12)
C01S 0.0164(14) 0.0269(15) 0.0265(14) -0.0047(12) 0.0049(11) -0.0063(11)
C01T 0.0214(14) 0.0292(16) 0.0243(14) -0.0044(12) -0.0022(11) 0.0055(12)
C01U 0.0249(15) 0.0233(15) 0.0309(15) -0.0031(12) -0.0050(12) 0.0057(12)
C01V 0.0230(14) 0.0218(15) 0.0286(15) -0.0054(12) -0.0010(12) -0.0062(12)
C01W 0.0188(14) 0.0180(14) 0.0283(15) 0.0061(11) 0.0003(11) -0.0003(11)
C01X 0.0311(16) 0.0189(14) 0.0178(13) -0.0026(11) 0.0082(11) 0.0003(12)
C01Y 0.0301(16) 0.0231(15) 0.0228(14) -0.0023(12) 0.0004(12) 0.0121(12)
C01Z 0.0225(15) 0.0361(17) 0.0198(14) -0.0032(12) -0.0052(11) -0.0077(12)
C020 0.0248(15) 0.0210(15) 0.0270(15) -0.0052(12) 0.0048(12) -0.0022(11)
C021 0.0222(14) 0.0159(14) 0.0314(15) 0.0016(11) 0.0085(12) 0.0035(11)
C022 0.0169(14) 0.0263(15) 0.0330(16) -0.0006(12) -0.0004(12) -0.0103(12)
C023 0.0311(16) 0.0111(13) 0.0385(16) -0.0081(12) 0.0097(13) -0.0065(12)
C024 0.0238(15) 0.0117(14) 0.0548(19) -0.0029(13) 0.0090(13) 0.0011(11)
C025 0.0317(16) 0.0266(16) 0.0265(15) -0.0106(12) 0.0074(12) -0.0040(13)
C026 0.0225(15) 0.0384(17) 0.0201(14) -0.0109(12) -0.0016(11) 0.0054(12)
C027 0.0264(15) 0.0181(14) 0.0225(14) -0.0044(11) 0.0051(11) 0.0017(11)
C028 0.0427(18) 0.0223(15) 0.0241(14) -0.0064(12) 0.0159(13) -0.0064(13)
C029 0.051(2) 0.0366(18) 0.0257(16) -0.0093(13) 0.0144(14) -0.0032(15)
C02A 0.0405(18) 0.0285(16) 0.0346(17) -0.0180(14) 0.0126(14) -0.0030(14)
C02B 0.0473(19) 0.0270(16) 0.0262(15) -0.0011(13) -0.0110(13) -0.0138(14)
C02C 0.0457(18) 0.0211(15) 0.0203(14) -0.0050(12) 0.0045(13) -0.0031(13)
C02D 0.0304(17) 0.052(2) 0.0269(15) -0.0206(14) 0.0024(13) -0.0007(15)
C02E 0.070(2) 0.040(2) 0.0235(16) -0.0164(15) 0.0168(15) -0.0079(17)
C02F 0.075(2) 0.0371(18) 0.0163(15) -0.0029(13) 0.0080(15) -0.0012(17)

loop_
_atom_type_symbol
_atom_type_description
_atom_type_scat_dispersion_real
_atom_type_scat_dispersion_imag
_atom_type_scat_source
C C 0.0033 0.0016 'International Tables Vol C Tables 4.2.6.8 and 6.1.1.4'
H H 0.0000 0.0000 'International Tables Vol C Tables 4.2.6.8 and 6.1.1.4'
Co Co 0.3494 0.9721 'International Tables Vol C Tables 4.2.6.8 and 6.1.1.4'
N N 0.0061 0.0033 'International Tables Vol C Tables 4.2.6.8 and 6.1.1.4'

loop_
_geom_angle_atom_site_label_1
_geom_angle_atom_site_label_2
_geom_angle_atom_site_label_3
_geom_angle
N004 Co01 N005 78.02(8)
N004 Co01 N002 126.88(8)
N005 Co01 N002 114.97(8)
N004 Co01 N003 126.33(8)
N005 Co01 N003 116.69(8)
N002 Co01 N003 94.92(8)
C00B N002 C008 106.10(18)
C00B N002 Co01 135.04(16)
C008 N002 Co01 117.34(14)
C009 N003 C00A 105.71(18)
C009 N003 Co01 134.55(16)
C00A N003 Co01 116.08(14)
N007 N004 C00H 110.63(17)
N007 N004 Co01 116.30(14)
C00H N004 Co01 132.93(14)
N006 N005 C00W 113.14(18)
N006 N005 Co01 115.98(15)
C00W N005 Co01 130.88(15)
N005 N006 N007 114.79(19)
N004 N007 N006 114.54(18)
C00J C008 N002 124.8(2)
C00J C008 C00E 125.8(2)
N002 C008 C00E 108.78(19)
N003 C009 C017 111.2(2)
N003 C009 C00P 123.5(2)
C017 C009 C00P 125.0(2)
C00J C00A N003 125.5(2)
C00J C00A C00N 125.4(2)
N003 C00A C00N 108.85(19)
N002 C00B C00F 110.8(2)
N002 C00B C00R 124.1(2)
C00F C00B C00R 124.3(2)
C00D C00C C00T 117.7(2)
C00D C00C C00V 120.7(2)
C00T C00C C00V 121.6(2)
C00C C00D C00K 122.3(2)
C00C C00D H00D 118.9
C00K C00D H00D 118.9
C00F C00E C008 107.0(2)
C00F C00E H00E 126.5
C008 C00E H00E 126.5
C00E C00F C00B 107.2(2)
C00E C00F H00F 126.4
C00B C00F H00F 126.4
C00Y C00G C01P 118.1(2)
C00Y C00G C00I 121.3(2)
C01P C00G C00I 120.3(2)
N004 C00H C01A 108.42(18)
N004 C00H C01G 105.82(18)
C01A C00H C01G 110.5(2)
N004 C00H C016 108.41(18)
C01A C00H C016 111.33(19)
C01G C00H C016 112.14(19)
C00T C00I C00P 119.8(2)
C00T C00I C00G 117.2(2)
C00P C00I C00G 123.0(2)
C00A C00J C008 127.1(2)
C00A C00J C00L 116.10(19)
C008 C00J C00L 116.5(2)
C00D C00K C00P 119.7(2)
C00D C00K C011 116.7(2)
C00P C00K C011 123.4(2)
C019 C00L C01K 120.0(2)
C019 C00L C00J 121.2(2)
C01K C00L C00J 118.8(2)
C012 C00M C01B 122.0(2)
C012 C00M H00M 119.0
C01B C00M H00M 119.0
C017 C00N C00A 107.3(2)
C017 C00N H00N 126.4
C00A C00N H00N 126.4
C01V C00O C00V 120.6(2)
C01V C00O H00O 119.7
C00V C00O H00O 119.7
C00K C00P C00I 118.7(2)
C00K C00P C009 121.9(2)
C00I C00P C009 119.4(2)
C00U C00Q C01I 118.6(2)
C00U C00Q C012 122.8(2)
C01I C00Q C012 118.5(2)
C012 C00R C00X 119.4(2)
C012 C00R C00B 117.2(2)
C00X C00R C00B 123.3(2)
C01Q C00S C00U 120.6(2)
C01Q C00S H00S 119.7
C00U C00S H00S 119.7
C00C C00T C00I 121.8(2)
C00C C00T H00T 119.1
C00I C00T H00T 119.1
C00S C00U C00Q 120.2(2)
C00S C00U H00U 119.9
C00Q C00U H00U 119.9
C018 C00V C00O 118.2(2)
C018 C00V C00C 121.1(2)
C00O C00V C00C 120.7(2)
N005 C00W C01L 112.43(19)
N005 C00W C010 105.97(18)
C01L C00W C010 109.2(2)
N005 C00W C01C 106.14(18)
C01L C00W C01C 110.9(2)
C010 C00W C01C 112.09(19)
C015 C00X C00R 119.1(2)
C015 C00X C00Z 117.1(2)
C00R C00X C00Z 123.4(2)
C013 C00Y C00G 120.9(2)
C013 C00Y H00Y 119.6
C00G C00Y H00Y 119.6
C01E C00Z C01D 118.3(2)
C01E C00Z C00X 121.3(2)
C01D C00Z C00X 119.8(2)
C00W C010 H01A 109.5
C00W C010 H01B 109.5
H01A C010 H01B 109.5
C00W C010 H01C 109.5
H01A C010 H01C 109.5
H01B C010 H01C 109.5
C014 C011 C01F 118.2(2)
C014 C011 C00K 120.2(2)
C01F C011 C00K 121.1(2)
C00M C012 C00R 119.6(2)
C00M C012 C00Q 117.1(2)
C00R C012 C00Q 123.3(2)
C022 C013 C00Y 120.1(2)
C022 C013 H013 120.0
C00Y C013 H013 120.0
C01X C014 C011 120.8(2)
C01X C014 H014 119.6
C011 C014 H014 119.6
C01B C015 C00X 122.0(2)
C01B C015 H015 119.0
C00X C015 H015 119.0
C01J C016 C00H 116.80(19)
C01J C016 H01D 108.1
C00H C016 H01D 108.1
C01J C016 H01E 108.1
C00H C016 H01E 108.1
H01D C016 H01E 107.3
C00N C017 C009 106.9(2)
C00N C017 H017 126.6
C009 C017 H017 126.6
C00V C018 C024 120.7(2)
C00V C018 H018 119.7
C024 C018 H018 119.7
C01M C019 C00L 118.6(2)
C01M C019 C025 119.8(2)
C00L C019 C025 121.6(2)
C00H C01A H01F 109.5
C00H C01A H01G 109.5
H01F C01A H01G 109.5
C00H C01A H01H 109.5
H01F C01A H01H 109.5
H01G C01A H01H 109.5
C015 C01B C00M 117.9(2)
C015 C01B C01N 122.5(2)
C00M C01B C01N 119.5(2)
C027 C01C C00W 114.9(2)
C027 C01C H01I 108.6
C00W C01C H01I 108.6
C027 C01C H01J 108.6
C00W C01C H01J 108.6
H01I C01C H01J 107.5
C01O C01D C00Z 121.1(2)
C01O C01D H01K 119.4
C00Z C01D H01K 119.4
C01T C01E C00Z 120.5(2)
C01T C01E H01L 119.8
C00Z C01E H01L 119.8
C01W C01F C011 120.4(2)
C01W C01F H01M 119.8
C011 C01F H01M 119.8
C00H C01G H01N 109.5
C00H C01G H01O 109.5
H01N C01G H01O 109.5
C00H C01G H01P 109.5
H01N C01G H01P 109.5
H01O C01G H01P 109.5
C01K C01H C01R 122.3(2)
C01K C01H H01Q 118.9
C01R C01H H01Q 118.9
C01S C01I C00Q 120.9(2)
C01S C01I H01R 119.5
C00Q C01I H01R 119.5
C026 C01J C016 111.4(2)
C026 C01J H01S 109.4
C016 C01J H01S 109.4
C026 C01J H01T 109.4
C016 C01J H01T 109.4
H01S C01J H01T 108.0
C01H C01K C00L 119.0(2)
C01H C01K C01U 119.8(2)
C00L C01K C01U 121.3(2)
C00W C01L H01U 109.5
C00W C01L H01V 109.5
H01U C01L H01V 109.5
C00W C01L H01W 109.5
H01U C01L H01W 109.5
H01V C01L H01W 109.5
C01R C01M C019 122.4(2)
C01R C01M H01X 118.8
C019 C01M H01X 118.8
C02C C01N C020 118.5(2)
C02C C01N C01B 120.8(2)
C020 C01N C01B 120.5(2)
C01Y C01O C01D 119.8(2)
C01Y C01O H01Y 120.1
C01D C01O H01Y 120.1
C01Z C01P C00G 120.8(2)
C01Z C01P H01Z 119.6
C00G C01P H01Z 119.6
C01S C01Q C00S 119.7(2)
C01S C01Q H01 120.1
C00S C01Q H01 120.1
C01M C01R C01H 117.7(2)
C01M C01R C02B 121.1(2)
C01H C01R C02B 121.2(3)
C01Q C01S C01I 120.0(2)
C01Q C01S H0AA 120.0
C01I C01S H0AA 120.0
C01Y C01T C01E 120.5(2)
C01Y C01T H1AA 119.8
C01E C01T H1AA 119.8
C01K C01U H2AA 109.5
C01K C01U H 109.5
H2AA C01U H 109.5
C01K C01U HA 109.5
H2AA C01U HA 109.5
H C01U HA 109.5
C023 C01V C00O 120.3(2)
C023 C01V H3AA 119.8
C00O C01V H3AA 119.8
C021 C01W C01F 120.8(2)
C021 C01W H4AA 119.6
C01F C01W H4AA 119.6
C014 C01X C021 120.4(2)
C014 C01X H5AA 119.8
C021 C01X H5AA 119.8
C01O C01Y C01T 119.7(2)
C01O C01Y H6AA 120.1
C01T C01Y H6AA 120.1
C022 C01Z C01P 120.5(2)
C022 C01Z H7AA 119.8
C01P C01Z H7AA 119.8
C02A C020 C01N 120.7(3)
C02A C020 H020 119.7
C01N C020 H020 119.7
C01W C021 C01X 119.4(2)
C01W C021 H021 120.3
C01X C021 H021 120.3
C01Z C022 C013 119.7(2)
C01Z C022 H022 120.2
C013 C022 H022 120.2
C024 C023 C01V 119.7(2)
C024 C023 H023 120.2
C01V C023 H023 120.2
C023 C024 C018 120.5(2)
C023 C024 H024 119.8
C018 C024 H024 119.8
C019 C025 H02A 109.5
C019 C025 H02B 109.5
H02A C025 H02B 109.5
C019 C025 H02C 109.5
H02A C025 H02C 109.5
H02B C025 H02C 109.5
C01J C026 C02D 113.7(2)
C01J C026 H02D 108.8
C02D C026 H02D 108.8
C01J C026 H02E 108.8
C02D C026 H02E 108.8
H02D C026 H02E 107.7
C028 C027 C01C 112.9(2)
C028 C027 H02F 109.0
C01C C027 H02F 109.0
C028 C027 H02G 109.0
C01C C027 H02G 109.0
H02F C027 H02G 107.8
C027 C028 C029 112.8(2)
C027 C028 H02H 109.0
C029 C028 H02H 109.0
C027 C028 H02I 109.0
C029 C028 H02I 109.0
H02H C028 H02I 107.8
C028 C029 H02J 109.5
C028 C029 H02K 109.5
H02J C029 H02K 109.5
C028 C029 H02L 109.5
H02J C029 H02L 109.5
H02K C029 H02L 109.5
C02E C02A C020 120.2(3)
C02E C02A H02M 119.9
C020 C02A H02M 119.9
C01R C02B H02N 109.5
C01R C02B H02O 109.5
H02N C02B H02O 109.5
C01R C02B H02P 109.5
H02N C02B H02P 109.5
H02O C02B H02P 109.5
C02F C02C C01N 120.4(3)
C02F C02C H02Q 119.8
C01N C02C H02Q 119.8
C026 C02D H02R 109.5
C026 C02D H02S 109.5
H02R C02D H02S 109.5
C026 C02D H02T 109.5
H02R C02D H02T 109.5
H02S C02D H02T 109.5
C02A C02E C02F 120.1(3)
C02A C02E H02U 119.9
C02F C02E H02U 119.9
C02E C02F C02C 120.1(3)
C02E C02F H02V 119.9
C02C C02F H02V 119.9

loop_
_geom_bond_atom_site_label_1
_geom_bond_atom_site_label_2
_geom_bond_distance
Co01 N004 1.9238(19)
Co01 N005 1.9454(19)
Co01 N002 1.9894(19)
Co01 N003 1.9905(18)
N002 C00B 1.343(3)
N002 C008 1.407(3)
N003 C009 1.345(3)
N003 C00A 1.406(3)
N004 N007 1.315(3)
N004 C00H 1.505(3)
N005 N006 1.303(3)
N005 C00W 1.503(3)
N006 N007 1.343(3)
C008 C00J 1.401(3)
C008 C00E 1.418(3)
C009 C017 1.410(3)
C009 C00P 1.492(3)
C00A C00J 1.399(3)
C00A C00N 1.413(3)
C00B C00F 1.415(3)
C00B C00R 1.487(3)
C00C C00D 1.388(3)
C00C C00T 1.395(3)
C00C C00V 1.481(3)
C00D C00K 1.394(3)
C00D H00D 0.9500
C00E C00F 1.364(3)
C00E H00E 0.9500
C00F H00F 0.9500
C00G C00Y 1.392(3)
C00G C01P 1.396(3)
C00G C00I 1.492(3)
C00H C01A 1.520(3)
C00H C01G 1.522(3)
C00H C016 1.536(3)
C00I C00T 1.397(3)
C00I C00P 1.411(3)
C00J C00L 1.507(3)
C00K C00P 1.407(3)
C00K C011 1.482(3)
C00L C019 1.401(3)
C00L C01K 1.403(3)
C00M C012 1.389(3)
C00M C01B 1.392(3)
C00M H00M 0.9500
C00N C017 1.364(3)
C00N H00N 0.9500
C00O C01V 1.384(3)
C00O C00V 1.393(3)
C00O H00O 0.9500
C00Q C00U 1.394(3)
C00Q C01I 1.394(3)
C00Q C012 1.488(3)
C00R C012 1.407(3)
C00R C00X 1.408(3)
C00S C01Q 1.383(3)
C00S C00U 1.384(3)
C00S H00S 0.9500
C00T H00T 0.9500
C00U H00U 0.9500
C00V C018 1.386(3)
C00W C01L 1.524(3)
C00W C010 1.527(3)
C00W C01C 1.539(3)
C00X C015 1.398(3)
C00X C00Z 1.483(3)
C00Y C013 1.388(3)
C00Y H00Y 0.9500
C00Z C01E 1.393(3)
C00Z C01D 1.394(3)
C010 H01A 0.9800
C010 H01B 0.9800
C010 H01C 0.9800
C011 C014 1.393(3)
C011 C01F 1.397(3)
C013 C022 1.379(4)
C013 H013 0.9500
C014 C01X 1.380(3)
C014 H014 0.9500
C015 C01B 1.391(3)
C015 H015 0.9500
C016 C01J 1.527(3)
C016 H01D 0.9900
C016 H01E 0.9900
C017 H017 0.9500
C018 C024 1.387(3)
C018 H018 0.9500
C019 C01M 1.396(3)
C019 C025 1.501(4)
C01A H01F 0.9800
C01A H01G 0.9800
C01A H01H 0.9800
C01B C01N 1.484(3)
C01C C027 1.526(3)
C01C H01I 0.9900
C01C H01J 0.9900
C01D C01O 1.385(3)
C01D H01K 0.9500
C01E C01T 1.386(4)
C01E H01L 0.9500
C01F C01W 1.382(3)
C01F H01M 0.9500
C01G H01N 0.9800
C01G H01O 0.9800
C01G H01P 0.9800
C01H C01K 1.386(3)
C01H C01R 1.388(4)
C01H H01Q 0.9500
C01I C01S 1.382(4)
C01I H01R 0.9500
C01J C026 1.519(3)
C01J H01S 0.9900
C01J H01T 0.9900
C01K C01U 1.511(4)
C01L H01U 0.9800
C01L H01V 0.9800
C01L H01W 0.9800
C01M C01R 1.382(4)
C01M H01X 0.9500
C01N C02C 1.392(4)
C01N C020 1.396(3)
C01O C01Y 1.382(4)
C01O H01Y 0.9500
C01P C01Z 1.380(3)
C01P H01Z 0.9500
C01Q C01S 1.379(4)
C01Q H01 0.9500
C01R C02B 1.510(3)
C01S H0AA 0.9500
C01T C01Y 1.384(4)
C01T H1AA 0.9500
C01U H2AA 0.9800
C01U H 0.9800
C01U HA 0.9800
C01V C023 1.376(4)
C01V H3AA 0.9500
C01W C021 1.377(4)
C01W H4AA 0.9500
C01X C021 1.381(4)
C01X H5AA 0.9500
C01Y H6AA 0.9500
C01Z C022 1.379(4)
C01Z H7AA 0.9500
C020 C02A 1.381(4)
C020 H020 0.9500
C021 H021 0.9500
C022 H022 0.9500
C023 C024 1.369(4)
C023 H023 0.9500
C024 H024 0.9500
C025 H02A 0.9800
C025 H02B 0.9800
C025 H02C 0.9800
C026 C02D 1.530(4)
C026 H02D 0.9900
C026 H02E 0.9900
C027 C028 1.519(3)
C027 H02F 0.9900
C027 H02G 0.9900
C028 C029 1.526(4)
C028 H02H 0.9900
C028 H02I 0.9900
C029 H02J 0.9800
C029 H02K 0.9800
C029 H02L 0.9800
C02A C02E 1.374(4)
C02A H02M 0.9500
C02B H02N 0.9800
C02B H02O 0.9800
C02B H02P 0.9800
C02C C02F 1.385(4)
C02C H02Q 0.9500
C02D H02R 0.9800
C02D H02S 0.9800
C02D H02T 0.9800
C02E C02F 1.381(4)
C02E H02U 0.9500
C02F H02V 0.9500

loop_
_geom_torsion_atom_site_label_1
_geom_torsion_atom_site_label_2
_geom_torsion_atom_site_label_3
_geom_torsion_atom_site_label_4
_geom_torsion
C00W N005 N006 N007 177.05(18)
Co01 N005 N006 N007 -2.3(2)
C00H N004 N007 N006 -177.54(18)
Co01 N004 N007 N006 6.1(2)
N005 N006 N007 N004 -2.4(3)
C00B N002 C008 C00J -169.5(2)
Co01 N002 C008 C00J 22.5(3)
C00B N002 C008 C00E 2.2(2)
Co01 N002 C008 C00E -165.80(15)
C00A N003 C009 C017 2.5(3)
Co01 N003 C009 C017 -154.13(18)
C00A N003 C009 C00P -170.6(2)
Co01 N003 C009 C00P 32.8(3)
C009 N003 C00A C00J 171.4(2)
Co01 N003 C00A C00J -27.0(3)
C009 N003 C00A C00N -2.4(3)
Co01 N003 C00A C00N 159.21(16)
C008 N002 C00B C00F -1.6(3)
Co01 N002 C00B C00F 163.26(17)
C008 N002 C00B C00R 168.3(2)
Co01 N002 C00B C00R -26.8(3)
C00T C00C C00D C00K -0.6(3)
C00V C00C C00D C00K 177.3(2)
C00J C008 C00E C00F 169.6(2)
N002 C008 C00E C00F -2.0(3)
C008 C00E C00F C00B 1.0(3)
N002 C00B C00F C00E 0.4(3)
C00R C00B C00F C00E -169.5(2)
N007 N004 C00H C01A -68.6(2)
Co01 N004 C00H C01A 106.9(2)
N007 N004 C00H C01G 172.82(18)
Co01 N004 C00H C01G -11.7(3)
N007 N004 C00H C016 52.4(2)
Co01 N004 C00H C016 -132.12(18)
C00Y C00G C00I C00T 60.6(3)
C01P C00G C00I C00T -113.4(3)
C00Y C00G C00I C00P -122.2(2)
C01P C00G C00I C00P 63.8(3)
N003 C00A C00J C008 2.4(4)
C00N C00A C00J C008 175.2(2)
N003 C00A C00J C00L -170.5(2)
C00N C00A C00J C00L 2.3(3)
N002 C008 C00J C00A 0.3(4)
C00E C008 C00J C00A -170.0(2)
N002 C008 C00J C00L 173.2(2)
C00E C008 C00J C00L 2.9(3)
C00C C00D C00K C00P 0.6(3)
C00C C00D C00K C011 -174.7(2)
C00A C00J C00L C019 -84.7(3)
C008 C00J C00L C019 101.6(3)
C00A C00J C00L C01K 94.7(3)
C008 C00J C00L C01K -79.0(3)
C00J C00A C00N C017 -172.3(2)
N003 C00A C00N C017 1.5(3)
C00D C00K C00P C00I -0.9(3)
C011 C00K C00P C00I 174.0(2)
C00D C00K C00P C009 -178.1(2)
C011 C00K C00P C009 -3.2(3)
C00T C00I C00P C00K 1.3(3)
C00G C00I C00P C00K -175.8(2)
C00T C00I C00P C009 178.5(2)
C00G C00I C00P C009 1.4(3)
N003 C009 C00P C00K -96.7(3)
C017 C009 C00P C00K 91.3(3)
N003 C009 C00P C00I 86.2(3)
C017 C009 C00P C00I -85.9(3)
N002 C00B C00R C012 -94.7(3)
C00F C00B C00R C012 74.0(3)
N002 C00B C00R C00X 89.7(3)
C00F C00B C00R C00X -101.6(3)
C00D C00C C00T C00I 1.0(3)
C00V C00C C00T C00I -176.9(2)
C00P C00I C00T C00C -1.4(3)
C00G C00I C00T C00C 175.9(2)
C01Q C00S C00U C00Q 0.7(4)
C01I C00Q C00U C00S -0.3(4)
C012 C00Q C00U C00S 176.2(2)
C01V C00O C00V C018 0.3(4)
C01V C00O C00V C00C -178.3(2)
C00D C00C C00V C018 -144.6(2)
C00T C00C C00V C018 33.3(3)
C00D C00C C00V C00O 34.0(3)
C00T C00C C00V C00O -148.1(2)
N006 N005 C00W C01L -10.5(3)
Co01 N005 C00W C01L 168.76(16)
N006 N005 C00W C010 -129.7(2)
Co01 N005 C00W C010 49.5(3)
N006 N005 C00W C01C 110.9(2)
Co01 N005 C00W C01C -69.8(2)
C012 C00R C00X C015 3.4(3)
C00B C00R C00X C015 178.9(2)
C012 C00R C00X C00Z -169.5(2)
C00B C00R C00X C00Z 6.1(3)
C01P C00G C00Y C013 -0.7(3)
C00I C00G C00Y C013 -174.8(2)
C015 C00X C00Z C01E 56.5(3)
C00R C00X C00Z C01E -130.5(2)
C015 C00X C00Z C01D -114.9(2)
C00R C00X C00Z C01D 58.1(3)
C00D C00K C011 C014 115.9(2)
C00P C00K C011 C014 -59.1(3)
C00D C00K C011 C01F -56.7(3)
C00P C00K C011 C01F 128.3(2)
C01B C00M C012 C00R 0.7(3)
C01B C00M C012 C00Q -176.3(2)
C00X C00R C012 C00M -2.8(3)
C00B C00R C012 C00M -178.6(2)
C00X C00R C012 C00Q 174.0(2)
C00B C00R C012 C00Q -1.8(3)
C00U C00Q C012 C00M -121.1(3)
C01I C00Q C012 C00M 55.4(3)
C00U C00Q C012 C00R 62.0(3)
C01I C00Q C012 C00R -121.5(3)
C00G C00Y C013 C022 0.8(4)
C01F C011 C014 C01X 2.2(3)
C00K C011 C014 C01X -170.6(2)
C00R C00X C015 C01B -1.9(3)
C00Z C00X C015 C01B 171.4(2)
N004 C00H C016 C01J 172.7(2)
C01A C00H C016 C01J -68.1(3)
C01G C00H C016 C01J 56.3(3)
C00A C00N C017 C009 0.0(3)
N003 C009 C017 C00N -1.6(3)
C00P C009 C017 C00N 171.3(2)
C00O C00V C018 C024 0.2(4)
C00C C00V C018 C024 178.8(2)
C01K C00L C019 C01M 1.4(3)
C00J C00L C019 C01M -179.2(2)
C01K C00L C019 C025 -179.8(2)
C00J C00L C019 C025 -0.4(3)
C00X C015 C01B C00M -0.3(3)
C00X C015 C01B C01N -176.2(2)
C012 C00M C01B C015 0.9(3)
C012 C00M C01B C01N 176.9(2)
N005 C00W C01C C027 179.0(2)
C01L C00W C01C C027 -58.6(3)
C010 C00W C01C C027 63.8(3)
C01E C00Z C01D C01O -1.7(3)
C00X C00Z C01D C01O 170.0(2)
C01D C00Z C01E C01T 1.1(3)
C00X C00Z C01E C01T -170.5(2)
C014 C011 C01F C01W -1.8(3)
C00K C011 C01F C01W 170.9(2)
C00U C00Q C01I C01S -0.5(4)
C012 C00Q C01I C01S -177.2(2)
C00H C016 C01J C026 169.2(2)
C01R C01H C01K C00L 1.5(4)
C01R C01H C01K C01U -178.9(2)
C019 C00L C01K C01H -2.6(3)
C00J C00L C01K C01H 178.0(2)
C019 C00L C01K C01U 177.9(2)
C00J C00L C01K C01U -1.6(3)
C00L C019 C01M C01R 0.9(3)
C025 C019 C01M C01R -177.9(2)
C015 C01B C01N C02C 42.1(3)
C00M C01B C01N C02C -133.7(3)
C015 C01B C01N C020 -142.2(2)
C00M C01B C01N C020 42.0(3)
C00Z C01D C01O C01Y 0.3(4)
C00Y C00G C01P C01Z 0.2(4)
C00I C00G C01P C01Z 174.4(2)
C00U C00S C01Q C01S -0.3(4)
C019 C01M C01R C01H -2.0(4)
C019 C01M C01R C02B 176.5(2)
C01K C01H C01R C01M 0.7(4)
C01K C01H C01R C02B -177.7(2)
C00S C01Q C01S C01I -0.6(4)
C00Q C01I C01S C01Q 1.0(4)
C00Z C01E C01T C01Y 1.0(4)
C00V C00O C01V C023 0.0(4)
C011 C01F C01W C021 0.0(4)
C011 C014 C01X C021 -0.8(4)
C01D C01O C01Y C01T 1.8(4)
C01E C01T C01Y C01O -2.5(4)
C00G C01P C01Z C022 0.1(4)
C02C C01N C020 C02A -0.3(4)
C01B C01N C020 C02A -176.1(2)
C01F C01W C021 C01X 1.4(4)
C014 C01X C021 C01W -1.0(4)
C01P C01Z C022 C013 0.0(4)
C00Y C013 C022 C01Z -0.5(4)
C00O C01V C023 C024 -0.9(4)
C01V C023 C024 C018 1.4(4)
C00V C018 C024 C023 -1.0(4)
C016 C01J C026 C02D -178.7(2)
C00W C01C C027 C028 178.3(2)
C01C C027 C028 C029 177.2(2)
C01N C020 C02A C02E 0.6(4)
C020 C01N C02C C02F 0.0(4)
C01B C01N C02C C02F 175.8(3)
C020 C02A C02E C02F -0.5(5)
C02A C02E C02F C02C 0.2(5)
C01N C02C C02F C02E 0.1(5)
